data_4336902
loop_
_publ_author_name
'Eufemio Moreno Pineda'
'Floriana Tuna'
'Yan-Zhen Zheng'
'Richard E. P. Winpenny'
'Eric J. L. McInnes'

_publ_contact_author_address
;
School of Chemistry and Photon Science Institute, The University of Manchester,
Oxford Road, Manchester M13 9PL, .
UK
;
_publ_contact_author_name 'Richard E. P. Winpenny'
_publ_section_title
;
 Wells-Dawson Cages as Molecular Refrigerants
;
_journal_name_full 'Inorganic Chemistry'
_journal_page_first 13702
_journal_page_last 13707
_journal_paper_doi 10.1021/ic402296t
_journal_volume 52
_journal_year 2013
_chemical_formula_moiety 'C124 H188 Gd6 N2 Ni6 O56 P6'
_chemical_formula_sum 'C124 H188 Gd6 N2 Ni6 O56 P6'
_chemical_formula_weight 4084.33
_space_group_crystal_system monoclinic
_space_group_IT_number 14
_space_group_name_Hall '-P 2yn'
_space_group_name_H-M_alt 'P 1 21/n 1'
_symmetry_space_group_name_Hall '-P 2yn'
_symmetry_space_group_name_H-M 'P 1 21/n 1'
_atom_sites_solution_hydrogens geom
_atom_sites_solution_primary direct
_audit_creation_date 2013-08-30
_audit_creation_method
;
  Olex2 1.2
  (compiled 2013.04.25 svn.r2679, GUI svn.r4466)
;
_audit_update_record
;
2013-09-01 # Formatted by publCIF

;
_cell_angle_alpha 90
_cell_angle_beta 94.926(4)
_cell_angle_gamma 90
_cell_formula_units_Z 2
_cell_length_a 18.3716(8)
_cell_length_b 20.4859(8)
_cell_length_c 21.8809(9)
_cell_measurement_reflns_used 13265
_cell_measurement_temperature 100.15
_cell_measurement_theta_max 26.3830
_cell_measurement_theta_min 1.7810
_cell_volume 8204.7(6)
_computing_cell_refinement
;
CrysAlisPro, Agilent Technologies,
Version 1.171.36.24 (release 03-12-2012 CrysAlis171 .NET)
(compiled Dec  3 2012,18:21:49)
;
_computing_data_collection
;
CrysAlisPro, Agilent Technologies,
Version 1.171.36.24 (release 03-12-2012 CrysAlis171 .NET)
(compiled Dec  3 2012,18:21:49)
;
_computing_data_reduction
;
CrysAlisPro, Agilent Technologies,
Version 1.171.36.24 (release 03-12-2012 CrysAlis171 .NET)
(compiled Dec  3 2012,18:21:49)
;
_computing_molecular_graphics
;
O. V. Dolomanov, L. J. Bourhis, R. J. Gildea, J. A. K. Howard and H. Puschmann,
OLEX2: a complete structure solution, refinement and analysis program.
J. Appl. Cryst. (2009). 42, 339-341.
;
_computing_publication_material
;
O. V. Dolomanov, L. J. Bourhis, R. J. Gildea, J. A. K. Howard and H. Puschmann,
OLEX2: a complete structure solution, refinement and analysis program.
J. Appl. Cryst. (2009). 42, 339-341.
;
_computing_structure_refinement
;
SHELXL, G.M. Sheldrick, Acta Cryst.
(2008). A64, 112-122
;
_computing_structure_solution
;
SHELXS, G.M. Sheldrick, Acta Cryst.
(2008). A64, 112-122
;
_diffrn_ambient_temperature 100.15
_diffrn_measured_fraction_theta_full 0.9813
_diffrn_measured_fraction_theta_max 0.9805
_diffrn_measurement_details
;
  1 omega    2.20  182.15   0.2999    2.9860
omega____ theta____ kappa____ phi______ frames
    -       28.0000   73.8966  -25.8022 600

  2 omega    2.20  132.66   0.2999    2.9860
omega____ theta____ kappa____ phi______ frames
    -       28.0000   73.8966   64.1977 435

  3 omega    2.20   38.19   0.2999    2.9860
omega____ theta____ kappa____ phi______ frames
    -       28.0000   73.8966  154.1977 120
;
_diffrn_measurement_device_type 'Saxi-CrysAlisPro-abstract goniometer imported SAXI images'
_diffrn_measurement_method '\w scans'
_diffrn_orient_matrix_UB_11 0.0199064000
_diffrn_orient_matrix_UB_12 -0.0223748000
_diffrn_orient_matrix_UB_13 0.0197121000
_diffrn_orient_matrix_UB_21 -0.0031981000
_diffrn_orient_matrix_UB_22 -0.0239491000
_diffrn_orient_matrix_UB_23 -0.0234867000
_diffrn_orient_matrix_UB_31 0.0331091000
_diffrn_orient_matrix_UB_32 0.0111590000
_diffrn_orient_matrix_UB_33 -0.0108532000
_diffrn_radiation_monochromator graphite
_diffrn_radiation_type 'Mo K\a'
_diffrn_radiation_wavelength 0.7107
_diffrn_reflns_av_R_equivalents 0.0745
_diffrn_reflns_av_unetI/netI 0.0959
_diffrn_reflns_Laue_measured_fraction_full 0.989
_diffrn_reflns_Laue_measured_fraction_max 0.983
_diffrn_reflns_limit_h_max 19
_diffrn_reflns_limit_h_min -22
_diffrn_reflns_limit_k_max 25
_diffrn_reflns_limit_k_min -19
_diffrn_reflns_limit_l_max 27
_diffrn_reflns_limit_l_min -24
_diffrn_reflns_number 40172
_diffrn_reflns_point_group_measured_fraction_full 0.989
_diffrn_reflns_point_group_measured_fraction_max 0.983
_diffrn_reflns_theta_full 25.242
_diffrn_reflns_theta_max 26.388
_diffrn_reflns_theta_min 1.709
_diffrn_source 'Enhance (Mo) x-ray Source'
_exptl_absorpt_coefficient_mu 3.195
_exptl_absorpt_correction_T_max 1.00000
_exptl_absorpt_correction_T_min 0.59130
_exptl_absorpt_correction_type multi-scan
_exptl_absorpt_process_details
;
CrysAlisPro, Agilent Technologies,
Version 1.171.36.24 (release 03-12-2012 CrysAlis171 .NET)
(compiled Dec  3 2012,18:21:49)
empirical absorption correction using spherical harmonics,
 implemented in SCALE3 ABSPACK scaling algorithm.
;
_exptl_crystal_colour 'clear yellow'
_exptl_crystal_colour_lustre clear
_exptl_crystal_colour_primary yellow
_exptl_crystal_density_diffrn 1.653
_exptl_crystal_description block
_exptl_crystal_F_000 4072
_exptl_crystal_size_max 0.05
_exptl_crystal_size_mid 0.05
_exptl_crystal_size_min 0.02
_refine_diff_density_max 2.787
_refine_diff_density_min -1.390
_refine_diff_density_rms 0.198
_refine_ls_extinction_method none
_refine_ls_goodness_of_fit_ref 1.107
_refine_ls_hydrogen_treatment constr
_refine_ls_matrix_type full
_refine_ls_number_parameters 832
_refine_ls_number_reflns 16533
_refine_ls_number_restraints 22
_refine_ls_restrained_S_all 1.106
_refine_ls_R_factor_all 0.1441
_refine_ls_R_factor_gt 0.0916
_refine_ls_shift/su_max 0.013
_refine_ls_shift/su_mean 0.000
_refine_ls_structure_factor_coef Fsqd
_refine_ls_weighting_details 'w=1/[\s^2^(Fo^2^)+(0.0634P)^2^+124.1962P] where P=(Fo^2^+2Fc^2^)/3'
_refine_ls_weighting_scheme calc
_refine_ls_wR_factor_gt 0.1854
_refine_ls_wR_factor_ref 0.2097
_reflns_Friedel_coverage 0.000
_reflns_number_gt 10773
_reflns_number_total 16533
_reflns_threshold_expression 'I > 2\s(I)'
_cod_data_source_file ic402296t_si_005.cif
_cod_data_source_block Ni6Gd6P6_phenyl
_cod_original_cell_volume 8204.6(6)
_cod_database_code 4336902

loop_
_space_group_symop_operation_xyz
'x, y, z'
'-x+1/2, y+1/2, -z+1/2'
'-x, -y, -z'
'x-1/2, -y-1/2, z-1/2'

loop_
_atom_site_label
_atom_site_type_symbol
_atom_site_fract_x
_atom_site_fract_y
_atom_site_fract_z
_atom_site_U_iso_or_equiv
_atom_site_adp_type
_atom_site_occupancy
_atom_site_symmetry_multiplicity
_atom_site_calc_flag
_atom_site_refinement_flags_posn
_atom_site_refinement_flags_adp
Gd1 Gd 0.20549(3) 0.00824(3) 0.48859(3) 0.03497(17) Uani 1 1 d . .
Gd2 Gd -0.07816(4) 0.16126(3) 0.39383(4) 0.0463(2) Uani 1 1 d . U
Gd3 Gd 0.07437(4) -0.03294(3) 0.34468(3) 0.03624(18) Uani 1 1 d . .
Ni1 Ni 0.18482(9) 0.15043(8) 0.57382(8) 0.0395(4) Uani 1 1 d . .
Ni2 Ni 0.03177(10) 0.22756(8) 0.50795(8) 0.0419(4) Uani 1 1 d . .
Ni3 Ni -0.05028(9) -0.16265(8) 0.34555(8) 0.0406(4) Uani 1 1 d . .
P1 P 0.12447(19) 0.12711(16) 0.42551(16) 0.0368(8) Uani 1 1 d . .
P2 P 0.10556(19) -0.14680(16) 0.43817(17) 0.0381(8) Uani 1 1 d . .
P3 P -0.11427(18) -0.01462(16) 0.37255(16) 0.0350(8) Uani 1 1 d . .
O1 O 0.1694(5) 0.1631(5) 0.6687(4) 0.047(2) Uani 1 1 d . .
O1OH O -0.0767(5) -0.1624(4) 0.4326(4) 0.043(2) Uani 1 1 d . .
O1P O 0.1817(4) 0.1257(4) 0.4813(4) 0.039(2) Uani 1 1 d . .
O2 O 0.2867(9) 0.1910(11) 0.7082(8) 0.138(7) Uani 1 1 d . .
H2 H 0.2919 0.2117 0.6768 0.207 Uiso 1 1 calc R U
O2P O 0.0508(5) 0.1574(4) 0.4363(4) 0.042(2) Uani 1 1 d . .
O3 O 0.2093(5) 0.2450(5) 0.5659(5) 0.049(2) Uani 1 1 d . .
O3P O 0.1158(5) 0.0543(4) 0.4074(4) 0.038(2) Uani 1 1 d . .
O4 O 0.1204(6) 0.2821(4) 0.4961(5) 0.051(3) Uani 1 1 d . .
O4P O 0.1343(5) -0.0762(4) 0.4430(4) 0.040(2) Uani 1 1 d . .
O5 O -0.0066(5) 0.2919(4) 0.5671(5) 0.053(3) Uani 1 1 d . .
O5P O 0.0594(5) -0.1480(4) 0.3763(4) 0.041(2) Uani 1 1 d . .
O6 O -0.0450(5) -0.2597(5) 0.3397(5) 0.049(3) Uani 1 1 d . .
O6P O 0.0653(5) -0.1661(4) 0.4941(4) 0.039(2) Uani 1 1 d . .
O7 O 0.2944(5) 0.1375(5) 0.5876(5) 0.050(3) Uani 1 1 d . .
O7P O -0.0864(5) 0.0520(4) 0.3947(4) 0.039(2) Uani 1 1 d . .
O8 O 0.3141(5) 0.0518(5) 0.5285(5) 0.048(2) Uani 1 1 d . .
O8P O -0.1581(5) -0.0478(4) 0.4211(4) 0.038(2) Uani 1 1 d . .
O9 O -0.0338(6) 0.2681(4) 0.4313(5) 0.055(3) Uani 1 1 d . .
O9P O -0.0487(4) -0.0576(4) 0.3567(4) 0.035(2) Uani 1 1 d . .
O10 O -0.1044(7) 0.2705(6) 0.3449(6) 0.074(3) Uani 1 1 d . .
O11 O 0.0560(5) -0.0847(5) 0.2526(4) 0.049(3) Uani 1 1 d . .
O12 O -0.0312(5) -0.1608(5) 0.2555(4) 0.052(3) Uani 1 1 d . .
O13 O 0.2429(5) -0.0778(5) 0.5484(5) 0.056(3) Uani 1 1 d . .
O14 O -0.2010(6) 0.1669(5) 0.4111(5) 0.062(3) Uani 1 1 d . .
O15 O 0.2707(5) -0.0060(4) 0.4028(4) 0.040(2) Uani 1 1 d . .
O16 O 0.1960(5) -0.0343(5) 0.3211(4) 0.045(2) Uani 1 1 d . .
O17 O -0.0206(6) 0.1485(5) 0.3049(5) 0.059(3) Uani 1 1 d . .
O18 O 0.0316(6) 0.0529(5) 0.2869(5) 0.052(3) Uani 1 1 d . .
N1 N -0.1720(11) 0.1523(10) 0.2935(9) 0.105(6) Uani 1 1 d . U
C1 C 0.2152(9) 0.1810(8) 0.7134(7) 0.061(3) Uani 1 1 d . U
C1P C 0.1636(7) 0.1742(7) 0.3675(7) 0.044(3) Uani 1 1 d . .
C2 C 0.1909(13) 0.1910(16) 0.7732(10) 0.160(15) Uani 1 1 d . .
H2A H 0.1534 0.2238 0.7710 0.240 Uiso 1 1 calc R U
H2B H 0.2313 0.2052 0.8008 0.240 Uiso 1 1 calc R U
H2C H 0.1718 0.1509 0.7879 0.240 Uiso 1 1 calc R U
C2P C 0.1395(11) 0.2334(9) 0.3501(9) 0.091(3) Uani 1 1 d . .
H2P H 0.0972 0.2494 0.3653 0.109 Uiso 1 1 calc R U
C3 C 0.1810(10) 0.2871(9) 0.5289(8) 0.061(3) Uani 1 1 d . .
C3P C 0.1760(11) 0.2724(10) 0.3094(9) 0.091(3) Uani 1 1 d . .
H3P H 0.1576 0.3134 0.2981 0.109 Uiso 1 1 calc R U
C4 C 0.2249(10) 0.3492(9) 0.5186(9) 0.074(5) Uani 1 1 d . .
C4P C 0.2381(11) 0.2506(9) 0.2866(9) 0.091(3) Uani 1 1 d . .
H4P H 0.2620 0.2761 0.2593 0.109 Uiso 1 1 calc R U
C5 C 0.1767(14) 0.4079(9) 0.5374(10) 0.111(9) Uani 1 1 d . .
H5A H 0.1293 0.4053 0.5154 0.166 Uiso 1 1 calc R U
H5B H 0.1997 0.4483 0.5276 0.166 Uiso 1 1 calc R U
H5C H 0.1718 0.4062 0.5807 0.166 Uiso 1 1 calc R U
C5P C 0.2642(11) 0.1926(10) 0.3036(9) 0.091(3) Uani 1 1 d . .
H5P H 0.3063 0.1768 0.2880 0.109 Uiso 1 1 calc R U
C6 C 0.2361(11) 0.3567(11) 0.4506(9) 0.099(7) Uani 1 1 d . .
H6A H 0.2623 0.3196 0.4370 0.149 Uiso 1 1 calc R U
H6B H 0.2635 0.3957 0.4446 0.149 Uiso 1 1 calc R U
H6C H 0.1894 0.3596 0.4273 0.149 Uiso 1 1 calc R U
C6P C 0.2282(11) 0.1552(10) 0.3448(9) 0.091(3) Uani 1 1 d . .
H6P H 0.2488 0.1156 0.3578 0.109 Uiso 1 1 calc R U
C7 C 0.2982(13) 0.3496(11) 0.5576(14) 0.144(12) Uani 1 1 d . .
H7A H 0.2898 0.3526 0.6002 0.217 Uiso 1 1 calc R U
H7B H 0.3265 0.3865 0.5465 0.217 Uiso 1 1 calc R U
H7C H 0.3243 0.3101 0.5506 0.217 Uiso 1 1 calc R U
C7P C 0.1781(8) -0.2043(7) 0.4327(6) 0.046(3) Uani 1 1 d . .
C8 C -0.0101(8) -0.2984(7) 0.3744(8) 0.047(4) Uani 1 1 d . .
C8P C 0.2298(9) -0.1945(8) 0.3893(7) 0.060(4) Uani 1 1 d . .
H8P H 0.2288 -0.1566 0.3659 0.071 Uiso 1 1 calc R U
C9 C 0.0235(8) -0.3588(6) 0.3457(7) 0.049(4) Uani 1 1 d . .
C9P C 0.2826(9) -0.2424(9) 0.3820(8) 0.072(5) Uani 1 1 d . .
H9P H 0.3182 -0.2350 0.3550 0.087 Uiso 1 1 calc R U
C10 C 0.0888(10) -0.3333(7) 0.3110(8) 0.067(5) Uani 1 1 d . .
H10A H 0.0707 -0.3051 0.2781 0.101 Uiso 1 1 calc R U
H10B H 0.1139 -0.3696 0.2947 0.101 Uiso 1 1 calc R U
H10C H 0.1221 -0.3094 0.3390 0.101 Uiso 1 1 calc R U
C10P C 0.2828(10) -0.3003(10) 0.4140(8) 0.080(6) Uani 1 1 d . .
H10P H 0.3178 -0.3319 0.4078 0.096 Uiso 1 1 calc R U
C11 C 0.0526(10) -0.4093(7) 0.3929(9) 0.075(6) Uani 1 1 d . .
H11A H 0.0927 -0.3910 0.4184 0.112 Uiso 1 1 calc R U
H11B H 0.0690 -0.4472 0.3722 0.112 Uiso 1 1 calc R U
H11C H 0.0144 -0.4216 0.4180 0.112 Uiso 1 1 calc R U
C11P C 0.2304(10) -0.3121(9) 0.4564(9) 0.078(6) Uani 1 1 d . .
H11P H 0.2299 -0.3512 0.4781 0.094 Uiso 1 1 calc R U
C12 C -0.0334(10) -0.3904(8) 0.2997(9) 0.081(6) Uani 1 1 d . .
H12A H -0.0738 -0.4056 0.3209 0.121 Uiso 1 1 calc R U
H12B H -0.0118 -0.4266 0.2801 0.121 Uiso 1 1 calc R U
H12C H -0.0505 -0.3588 0.2694 0.121 Uiso 1 1 calc R U
C12P C 0.1799(9) -0.2635(8) 0.4643(7) 0.057(4) Uani 1 1 d . .
H12P H 0.1454 -0.2706 0.4923 0.068 Uiso 1 1 calc R U
C13 C 0.3355(8) 0.1006(8) 0.5603(8) 0.056(4) Uani 1 1 d . .
C13P C -0.1742(8) -0.0075(7) 0.3040(6) 0.048(4) Uani 1 1 d . .
C14 C 0.4169(10) 0.1177(11) 0.5636(12) 0.101(8) Uani 1 1 d . .
C14P C -0.1473(8) -0.0108(9) 0.2464(7) 0.060(4) Uani 1 1 d . .
H14P H -0.0976 -0.0164 0.2427 0.072 Uiso 1 1 calc R U
C15 C 0.4401(16) 0.1627(13) 0.6095(13) 0.138(3) Uani 1 1 d . .
H15A H 0.4053 0.1977 0.6098 0.206 Uiso 1 1 calc R U
H15B H 0.4869 0.1800 0.6015 0.206 Uiso 1 1 calc R U
H15C H 0.4440 0.1413 0.6487 0.206 Uiso 1 1 calc R U
C15P C -0.1975(12) -0.0056(11) 0.1939(9) 0.090(7) Uani 1 1 d . .
H15P H -0.1800 -0.0087 0.1553 0.108 Uiso 1 1 calc R U
C16 C 0.4187(15) 0.1678(13) 0.5029(13) 0.138(3) Uani 1 1 d . .
H16A H 0.4393 0.1452 0.4701 0.206 Uiso 1 1 calc R U
H16B H 0.4479 0.2054 0.5143 0.206 Uiso 1 1 calc R U
H16C H 0.3698 0.1814 0.4898 0.206 Uiso 1 1 calc R U
C16P C -0.2702(11) 0.0040(11) 0.1976(9) 0.088(7) Uani 1 1 d . .
H16P H -0.3015 0.0101 0.1624 0.106 Uiso 1 1 calc R U
C17 C 0.4636(15) 0.0640(13) 0.5500(13) 0.138(3) Uani 1 1 d . .
H17A H 0.4606 0.0304 0.5802 0.206 Uiso 1 1 calc R U
H17B H 0.5131 0.0790 0.5504 0.206 Uiso 1 1 calc R U
H17C H 0.4481 0.0468 0.5101 0.206 Uiso 1 1 calc R U
C17P C -0.2971(10) 0.0045(10) 0.2555(9) 0.082(6) Uani 1 1 d . .
H17P H -0.3471 0.0083 0.2587 0.098 Uiso 1 1 calc R U
C18 C -0.0637(9) 0.2995(8) 0.3860(9) 0.062(5) Uani 1 1 d . .
C18P C -0.2504(9) -0.0006(8) 0.3077(8) 0.061(4) Uani 1 1 d . .
H18P H -0.2690 0.0004 0.3459 0.073 Uiso 1 1 calc R U
C19 C -0.0517(10) 0.3748(8) 0.3847(10) 0.082(6) Uani 1 1 d . .
C20 C 0.0188(15) 0.3918(13) 0.4174(13) 0.138(3) Uani 1 1 d . .
H20A H 0.0269 0.3652 0.4534 0.206 Uiso 1 1 calc R U
H20B H 0.0185 0.4370 0.4290 0.206 Uiso 1 1 calc R U
H20C H 0.0572 0.3844 0.3911 0.206 Uiso 1 1 calc R U
C21 C -0.1095(15) 0.4036(13) 0.4207(13) 0.138(3) Uani 1 1 d . .
H21A H -0.1553 0.4037 0.3961 0.206 Uiso 1 1 calc R U
H21B H -0.0964 0.4476 0.4322 0.206 Uiso 1 1 calc R U
H21C H -0.1139 0.3780 0.4570 0.206 Uiso 1 1 calc R U
C22 C -0.0611(15) 0.3973(13) 0.3195(13) 0.138(3) Uani 1 1 d . .
H22A H -0.0265 0.3753 0.2963 0.206 Uiso 1 1 calc R U
H22B H -0.0530 0.4435 0.3179 0.206 Uiso 1 1 calc R U
H22C H -0.1098 0.3875 0.3025 0.206 Uiso 1 1 calc R U
C23 C 0.0167(8) -0.1294(8) 0.2286(7) 0.049(4) Uani 1 1 d . .
C24 C 0.0260(8) -0.1491(8) 0.1613(6) 0.051(4) Uani 1 1 d . .
C25 C 0.0953(10) -0.1161(10) 0.1401(7) 0.087(7) Uani 1 1 d . .
H25A H 0.0940 -0.0702 0.1489 0.131 Uiso 1 1 calc R U
H25B H 0.0969 -0.1224 0.0967 0.131 Uiso 1 1 calc R U
H25C H 0.1379 -0.1351 0.1614 0.131 Uiso 1 1 calc R U
C26 C -0.0415(10) -0.1232(9) 0.1230(7) 0.072(5) Uani 1 1 d . .
H26A H -0.0843 -0.1452 0.1349 0.109 Uiso 1 1 calc R U
H26B H -0.0366 -0.1311 0.0803 0.109 Uiso 1 1 calc R U
H26C H -0.0461 -0.0772 0.1298 0.109 Uiso 1 1 calc R U
C27 C 0.0318(9) -0.2225(8) 0.1568(7) 0.061(4) Uani 1 1 d . .
H27A H 0.0760 -0.2369 0.1794 0.092 Uiso 1 1 calc R U
H27B H 0.0325 -0.2350 0.1146 0.092 Uiso 1 1 calc R U
H27C H -0.0094 -0.2423 0.1737 0.092 Uiso 1 1 calc R U
C28 C 0.2523(8) -0.1333(7) 0.5707(7) 0.051(4) Uani 1 1 d . .
C29 C 0.3304(9) -0.1591(9) 0.5773(8) 0.063(5) Uani 1 1 d . .
C30 C 0.3679(15) -0.1407(13) 0.5204(13) 0.138(3) Uani 1 1 d . .
H30A H 0.3415 -0.1593 0.4848 0.206 Uiso 1 1 calc R U
H30B H 0.4170 -0.1572 0.5240 0.206 Uiso 1 1 calc R U
H30C H 0.3688 -0.0941 0.5164 0.206 Uiso 1 1 calc R U
C31 C 0.3693(15) -0.1300(13) 0.6333(13) 0.138(3) Uani 1 1 d . .
H31A H 0.3751 -0.0839 0.6273 0.206 Uiso 1 1 calc R U
H31B H 0.4165 -0.1499 0.6408 0.206 Uiso 1 1 calc R U
H31C H 0.3415 -0.1373 0.6678 0.206 Uiso 1 1 calc R U
C32 C 0.3323(15) -0.2306(13) 0.5841(13) 0.138(3) Uani 1 1 d . .
H32A H 0.2923 -0.2445 0.6063 0.206 Uiso 1 1 calc R U
H32B H 0.3776 -0.2434 0.6060 0.206 Uiso 1 1 calc R U
H32C H 0.3283 -0.2506 0.5442 0.206 Uiso 1 1 calc R U
C33 C 0.2582(7) -0.0196(7) 0.3467(7) 0.044(3) Uani 1 1 d . .
C34 C 0.3240(8) -0.0207(7) 0.3064(7) 0.052(4) Uani 1 1 d . .
C35 C 0.3826(8) 0.0275(7) 0.3307(8) 0.056(4) Uani 1 1 d . .
H35A H 0.3638 0.0712 0.3267 0.083 Uiso 1 1 calc R U
H35B H 0.4245 0.0233 0.3076 0.083 Uiso 1 1 calc R U
H35C H 0.3965 0.0184 0.3732 0.083 Uiso 1 1 calc R U
C36 C 0.2989(9) -0.0023(12) 0.2410(7) 0.093(8) Uani 1 1 d . .
H36A H 0.2659 -0.0350 0.2236 0.140 Uiso 1 1 calc R U
H36B H 0.3404 0.0006 0.2174 0.140 Uiso 1 1 calc R U
H36C H 0.2744 0.0391 0.2406 0.140 Uiso 1 1 calc R U
C37 C 0.3556(9) -0.0909(8) 0.3121(9) 0.079(6) Uani 1 1 d . .
H37A H 0.3644 -0.1023 0.3546 0.118 Uiso 1 1 calc R U
H37B H 0.4006 -0.0928 0.2929 0.118 Uiso 1 1 calc R U
H37C H 0.3212 -0.1211 0.2922 0.118 Uiso 1 1 calc R U
C38 C 0.0091(7) 0.1091(8) 0.2700(7) 0.046(4) Uani 1 1 d . .
C39 C 0.0216(9) 0.1326(9) 0.2053(7) 0.059(4) Uani 1 1 d . .
C40 C 0.0216(15) 0.2026(13) 0.1979(13) 0.138(3) Uani 1 1 d . .
H40A H -0.0271 0.2190 0.2000 0.206 Uiso 1 1 calc R U
H40B H 0.0383 0.2135 0.1587 0.206 Uiso 1 1 calc R U
H40C H 0.0535 0.2220 0.2299 0.206 Uiso 1 1 calc R U
C41 C -0.0312(15) 0.0959(13) 0.1652(13) 0.138(3) Uani 1 1 d . .
H41A H -0.0320 0.0513 0.1786 0.206 Uiso 1 1 calc R U
H41B H -0.0174 0.0975 0.1239 0.206 Uiso 1 1 calc R U
H41C H -0.0789 0.1147 0.1667 0.206 Uiso 1 1 calc R U
C42 C 0.0979(15) 0.1091(13) 0.1938(13) 0.138(3) Uani 1 1 d . .
H42A H 0.1288 0.1460 0.1882 0.206 Uiso 1 1 calc R U
H42B H 0.0952 0.0824 0.1576 0.206 Uiso 1 1 calc R U
H42C H 0.1179 0.0840 0.2283 0.206 Uiso 1 1 calc R U
C43 C -0.2188(16) 0.1597(15) 0.2536(13) 0.137(9) Uani 1 1 d D U
C44 C -0.279(2) 0.171(2) 0.2025(15) 0.23(2) Uani 1 1 d D U
H44A H -0.2798 0.1348 0.1740 0.351 Uiso 1 1 calc R U
H44B H -0.2703 0.2105 0.1815 0.351 Uiso 1 1 calc R U
H44C H -0.3254 0.1731 0.2196 0.351 Uiso 1 1 calc R U

loop_
_atom_site_aniso_label
_atom_site_aniso_U_11
_atom_site_aniso_U_22
_atom_site_aniso_U_33
_atom_site_aniso_U_23
_atom_site_aniso_U_13
_atom_site_aniso_U_12
Gd1 0.0293(3) 0.0363(3) 0.0414(4) -0.0003(3) 0.0150(3) 0.0027(3)
Gd2 0.0430(4) 0.0370(4) 0.0630(5) 0.0070(3) 0.0290(4) 0.0034(3)
Gd3 0.0305(4) 0.0399(4) 0.0407(4) 0.0003(3) 0.0169(3) -0.0043(3)
Ni1 0.0337(10) 0.0394(9) 0.0485(10) -0.0044(8) 0.0227(8) -0.0024(7)
Ni2 0.0408(10) 0.0311(9) 0.0582(11) 0.0004(8) 0.0306(9) 0.0009(7)
Ni3 0.0347(10) 0.0385(9) 0.0522(11) -0.0071(8) 0.0243(8) -0.0046(7)
P1 0.0328(19) 0.0339(17) 0.047(2) 0.0026(15) 0.0230(16) 0.0019(14)
P2 0.0330(19) 0.0366(18) 0.048(2) 0.0015(16) 0.0227(16) 0.0024(14)
P3 0.0319(18) 0.0349(18) 0.0401(19) 0.0029(15) 0.0141(15) -0.0004(14)
O1 0.049(6) 0.052(6) 0.043(6) -0.009(5) 0.022(5) -0.015(5)
O1OH 0.045(6) 0.037(5) 0.054(6) 0.002(4) 0.033(5) 0.006(4)
O1P 0.025(5) 0.046(5) 0.048(6) 0.003(4) 0.011(4) -0.002(4)
O2 0.118(14) 0.188(19) 0.116(13) -0.048(13) 0.051(11) -0.074(13)
O2P 0.037(5) 0.034(5) 0.059(6) 0.001(4) 0.024(5) 0.002(4)
O3 0.053(6) 0.042(5) 0.054(6) -0.002(5) 0.027(5) -0.007(5)
O3P 0.035(5) 0.043(5) 0.039(5) -0.002(4) 0.019(4) 0.000(4)
O4 0.052(7) 0.046(6) 0.060(6) 0.003(5) 0.033(5) -0.007(5)
O4P 0.039(5) 0.039(5) 0.045(5) -0.002(4) 0.023(4) -0.006(4)
O5 0.051(6) 0.039(5) 0.075(8) -0.013(5) 0.033(6) -0.001(5)
O5P 0.036(5) 0.040(5) 0.051(6) -0.006(4) 0.022(4) 0.000(4)
O6 0.047(6) 0.044(6) 0.059(6) -0.007(5) 0.027(5) 0.001(5)
O6P 0.038(5) 0.030(4) 0.054(6) 0.002(4) 0.035(4) 0.001(4)
O7 0.033(5) 0.054(6) 0.066(7) -0.007(5) 0.021(5) -0.008(4)
O7P 0.031(5) 0.047(5) 0.039(5) 0.004(4) 0.011(4) 0.010(4)
O8 0.027(5) 0.054(6) 0.065(7) -0.015(5) 0.012(5) -0.003(4)
O8P 0.036(5) 0.038(5) 0.044(5) 0.003(4) 0.030(4) 0.005(4)
O9 0.070(7) 0.025(5) 0.076(7) 0.010(5) 0.042(6) 0.016(5)
O9P 0.029(5) 0.036(5) 0.044(5) -0.005(4) 0.017(4) 0.001(4)
O10 0.067(8) 0.057(7) 0.097(10) 0.017(7) -0.003(7) -0.008(6)
O11 0.050(6) 0.069(7) 0.031(5) -0.016(5) 0.022(5) -0.019(5)
O12 0.035(6) 0.067(7) 0.056(6) -0.013(5) 0.027(5) -0.016(5)
O13 0.046(6) 0.060(7) 0.064(7) 0.008(5) 0.013(5) 0.017(5)
O14 0.046(7) 0.060(7) 0.083(8) 0.020(6) 0.021(6) 0.004(5)
O15 0.031(5) 0.048(5) 0.045(6) -0.006(4) 0.023(4) -0.001(4)
O16 0.035(6) 0.055(6) 0.049(6) -0.004(5) 0.023(5) -0.004(4)
O17 0.068(8) 0.056(6) 0.055(6) 0.005(5) 0.022(6) 0.000(5)
O18 0.055(7) 0.044(6) 0.057(6) 0.007(5) 0.011(5) -0.002(5)
N1 0.086(14) 0.118(14) 0.108(13) 0.015(12) -0.010(8) -0.001(11)
C1 0.051(7) 0.075(8) 0.062(8) -0.030(6) 0.040(6) -0.030(6)
C1P 0.027(7) 0.051(9) 0.057(9) 0.008(7) 0.015(6) -0.006(6)
C2 0.092(18) 0.29(4) 0.104(18) -0.11(2) 0.037(15) -0.11(2)
C2P 0.093(7) 0.083(6) 0.106(7) 0.036(5) 0.066(6) 0.015(5)
C3 0.051(7) 0.075(8) 0.062(8) -0.030(6) 0.040(6) -0.030(6)
C3P 0.093(7) 0.083(6) 0.106(7) 0.036(5) 0.066(6) 0.015(5)
C4 0.070(13) 0.061(11) 0.091(14) 0.032(10) 0.005(11) -0.030(9)
C4P 0.093(7) 0.083(6) 0.106(7) 0.036(5) 0.066(6) 0.015(5)
C5 0.17(3) 0.058(13) 0.105(18) 0.014(12) -0.006(17) -0.030(14)
C5P 0.093(7) 0.083(6) 0.106(7) 0.036(5) 0.066(6) 0.015(5)
C6 0.083(15) 0.116(18) 0.105(16) 0.022(14) 0.048(13) -0.020(13)
C6P 0.093(7) 0.083(6) 0.106(7) 0.036(5) 0.066(6) 0.015(5)
C7 0.099(19) 0.088(17) 0.23(3) 0.054(19) -0.06(2) -0.054(14)
C7P 0.037(8) 0.054(9) 0.048(8) 0.001(7) 0.019(7) 0.003(7)
C8 0.034(8) 0.048(9) 0.063(10) 0.004(8) 0.027(8) -0.007(7)
C8P 0.055(10) 0.078(11) 0.049(9) 0.012(8) 0.024(8) 0.018(9)
C9 0.046(9) 0.032(7) 0.072(10) -0.014(7) 0.027(8) -0.002(6)
C9P 0.060(11) 0.092(13) 0.071(11) 0.011(10) 0.044(9) 0.034(10)
C10 0.085(13) 0.047(9) 0.078(12) -0.020(8) 0.049(10) -0.003(8)
C10P 0.066(12) 0.095(14) 0.080(13) 0.004(11) 0.021(10) 0.059(11)
C11 0.081(13) 0.042(9) 0.108(15) -0.023(9) 0.054(12) -0.001(9)
C11P 0.066(12) 0.078(12) 0.097(14) 0.018(11) 0.044(11) 0.034(10)
C12 0.083(14) 0.059(11) 0.103(15) -0.031(11) 0.021(12) -0.003(10)
C12P 0.054(10) 0.067(11) 0.050(9) -0.005(8) 0.018(8) 0.018(8)
C13 0.038(9) 0.067(11) 0.065(10) -0.009(9) 0.018(8) -0.005(8)
C13P 0.045(9) 0.054(9) 0.047(8) 0.000(7) 0.015(7) 0.007(7)
C14 0.037(11) 0.097(15) 0.17(2) -0.058(16) 0.015(12) 0.010(10)
C14P 0.036(9) 0.102(13) 0.041(9) -0.007(9) 0.003(7) -0.011(8)
C15 0.129(7) 0.126(7) 0.160(8) 0.008(6) 0.024(6) 0.009(6)
C15P 0.086(16) 0.133(19) 0.052(11) -0.004(12) 0.009(11) -0.018(14)
C16 0.129(7) 0.126(7) 0.160(8) 0.008(6) 0.024(6) 0.009(6)
C16P 0.053(12) 0.15(2) 0.058(12) 0.006(12) -0.019(9) 0.018(12)
C17 0.129(7) 0.126(7) 0.160(8) 0.008(6) 0.024(6) 0.009(6)
C17P 0.046(11) 0.123(17) 0.076(13) -0.011(12) 0.008(10) 0.003(11)
C18 0.050(11) 0.041(9) 0.098(14) 0.023(10) 0.018(10) 0.011(8)
C18P 0.051(10) 0.069(11) 0.062(10) 0.003(9) 0.000(8) 0.026(8)
C19 0.057(12) 0.053(10) 0.128(17) 0.043(11) -0.030(11) -0.015(9)
C20 0.129(7) 0.126(7) 0.160(8) 0.008(6) 0.024(6) 0.009(6)
C21 0.129(7) 0.126(7) 0.160(8) 0.008(6) 0.024(6) 0.009(6)
C22 0.129(7) 0.126(7) 0.160(8) 0.008(6) 0.024(6) 0.009(6)
C23 0.036(8) 0.062(10) 0.051(9) -0.015(8) 0.016(7) -0.002(7)
C24 0.031(8) 0.084(12) 0.041(8) -0.012(8) 0.013(6) -0.009(7)
C25 0.076(13) 0.141(18) 0.052(10) -0.040(11) 0.048(10) -0.057(12)
C26 0.082(14) 0.096(14) 0.042(9) -0.005(9) 0.023(9) -0.006(11)
C27 0.053(10) 0.074(12) 0.057(10) -0.013(9) 0.005(8) 0.009(8)
C28 0.042(9) 0.047(9) 0.066(10) 0.014(8) 0.019(8) 0.015(7)
C29 0.053(10) 0.069(11) 0.067(11) 0.016(9) 0.013(9) 0.022(8)
C30 0.129(7) 0.126(7) 0.160(8) 0.008(6) 0.024(6) 0.009(6)
C31 0.129(7) 0.126(7) 0.160(8) 0.008(6) 0.024(6) 0.009(6)
C32 0.129(7) 0.126(7) 0.160(8) 0.008(6) 0.024(6) 0.009(6)
C33 0.029(8) 0.044(8) 0.061(10) -0.006(7) 0.019(7) -0.005(6)
C34 0.045(9) 0.061(10) 0.053(9) -0.019(7) 0.029(7) -0.010(7)
C35 0.034(8) 0.057(9) 0.079(11) -0.004(8) 0.025(8) -0.008(7)
C36 0.044(10) 0.19(2) 0.052(10) -0.013(12) 0.027(8) -0.054(12)
C37 0.058(11) 0.070(11) 0.119(16) -0.039(11) 0.062(11) -0.014(9)
C38 0.029(8) 0.059(10) 0.053(9) -0.008(8) 0.017(7) -0.020(7)
C39 0.044(10) 0.082(12) 0.050(9) 0.008(8) 0.000(7) -0.008(8)
C40 0.129(7) 0.126(7) 0.160(8) 0.008(6) 0.024(6) 0.009(6)
C41 0.129(7) 0.126(7) 0.160(8) 0.008(6) 0.024(6) 0.009(6)
C42 0.129(7) 0.126(7) 0.160(8) 0.008(6) 0.024(6) 0.009(6)
C43 0.13(2) 0.14(2) 0.13(2) 0.014(18) -0.040(13) 0.019(18)
C44 0.24(5) 0.29(5) 0.15(3) 0.00(3) -0.10(3) -0.06(4)

loop_
_atom_type_symbol
_atom_type_description
_atom_type_scat_dispersion_real
_atom_type_scat_dispersion_imag
_atom_type_scat_source
C C 0.0033 0.0016 'International Tables Vol C Tables 4.2.6.8 and 6.1.1.4'
H H 0.0000 0.0000 'International Tables Vol C Tables 4.2.6.8 and 6.1.1.4'
Gd Gd -0.1653 3.9035 'International Tables Vol C Tables 4.2.6.8 and 6.1.1.4'
N N 0.0061 0.0033 'International Tables Vol C Tables 4.2.6.8 and 6.1.1.4'
Ni Ni 0.3393 1.1124 'International Tables Vol C Tables 4.2.6.8 and 6.1.1.4'
O O 0.0106 0.0060 'International Tables Vol C Tables 4.2.6.8 and 6.1.1.4'
P P 0.1023 0.0942 'International Tables Vol C Tables 4.2.6.8 and 6.1.1.4'

loop_
_geom_angle_atom_site_label_1
_geom_angle_atom_site_label_2
_geom_angle_atom_site_label_3
_geom_angle
_geom_angle_site_symmetry_1
_geom_angle_site_symmetry_3
Ni1 Gd1 Gd3 121.62(4) . .
P1 Gd1 Gd3 64.63(7) . .
P1 Gd1 Ni1 61.01(7) . .
O1P Gd1 Gd3 93.8(2) . .
O1P Gd1 Ni1 35.8(2) . .
O1P Gd1 P1 29.2(2) . .
O1P Gd1 O3P 58.6(3) . .
O3P Gd1 Gd3 35.19(19) . .
O3P Gd1 Ni1 88.22(19) . .
O3P Gd1 P1 29.5(2) . .
O4P Gd1 Gd3 37.8(2) . .
O4P Gd1 Ni1 139.6(2) . .
O4P Gd1 P1 99.2(2) . .
O4P Gd1 O1P 127.5(3) . .
O4P Gd1 O3P 70.5(3) . .
O4P Gd1 O8P 112.1(3) . 3_556
O8 Gd1 Gd3 148.5(2) . .
O8 Gd1 Ni1 66.6(2) . .
O8 Gd1 P1 103.4(3) . .
O8 Gd1 O1P 77.7(3) . .
O8 Gd1 O3P 128.6(3) . .
O8 Gd1 O4P 152.6(3) . .
O8 Gd1 O8P 85.4(3) . 3_556
O8 Gd1 O15 82.2(3) . .
O8P Gd1 Gd3 120.2(2) 3_556 .
O8P Gd1 Ni1 37.4(2) 3_556 .
O8P Gd1 P1 84.6(2) 3_556 .
O8P Gd1 O1P 69.1(3) 3_556 .
O8P Gd1 O3P 101.3(3) 3_556 .
O13 Gd1 Gd3 115.8(3) . .
O13 Gd1 Ni1 112.4(3) . .
O13 Gd1 P1 166.8(2) . .
O13 Gd1 O1P 147.7(3) . .
O13 Gd1 O3P 148.5(3) . .
O13 Gd1 O4P 78.6(4) . .
O13 Gd1 O8 82.6(4) . .
O13 Gd1 O8P 84.2(3) . 3_556
O13 Gd1 O15 102.5(3) . .
O15 Gd1 Gd3 69.3(2) . .
O15 Gd1 Ni1 128.4(2) . .
O15 Gd1 P1 90.0(2) . .
O15 Gd1 O1P 99.8(3) . .
O15 Gd1 O3P 80.1(3) . .
O15 Gd1 O4P 82.6(3) . .
O15 Gd1 O8P 165.0(3) . 3_556
O2P Gd2 Ni2 40.3(2) . .
O2P Gd2 O10 109.4(4) . .
O2P Gd2 N1 146.6(5) . .
O2P Gd2 C18 87.9(4) . .
O6P Gd2 Ni2 40.40(19) 3_556 .
O6P Gd2 O2P 67.5(3) 3_556 .
O6P Gd2 O9 68.2(3) 3_556 .
O6P Gd2 O10 113.0(4) 3_556 .
O6P Gd2 N1 145.6(5) 3_556 .
O6P Gd2 C18 91.1(5) 3_556 .
O7P Gd2 Ni2 115.7(2) . .
O7P Gd2 O2P 91.6(3) . .
O7P Gd2 O6P 91.9(3) . 3_556
O7P Gd2 O9 155.3(3) . .
O7P Gd2 O10 152.0(4) . .
O7P Gd2 O14 88.9(3) . .
O7P Gd2 O17 86.0(3) . .
O7P Gd2 N1 84.3(5) . .
O7P Gd2 C18 176.6(4) . .
O9 Gd2 Ni2 39.6(3) . .
O9 Gd2 O2P 67.8(3) . .
O9 Gd2 O10 52.6(4) . .
O9 Gd2 N1 120.5(5) . .
O9 Gd2 C18 26.3(5) . .
O10 Gd2 Ni2 92.2(3) . .
O10 Gd2 N1 67.9(5) . .
O10 Gd2 C18 26.4(4) . .
O14 Gd2 Ni2 112.9(3) . .
O14 Gd2 O2P 148.7(3) . .
O14 Gd2 O6P 81.1(3) . 3_556
O14 Gd2 O9 101.6(4) . .
O14 Gd2 O10 82.6(4) . .
O14 Gd2 N1 64.6(5) . .
O14 Gd2 C18 93.3(4) . .
O17 Gd2 Ni2 112.5(3) . .
O17 Gd2 O2P 79.6(3) . .
O17 Gd2 O6P 146.9(3) . 3_556
O17 Gd2 O9 102.7(3) . .
O17 Gd2 O10 80.0(4) . .
O17 Gd2 O14 131.7(4) . .
O17 Gd2 N1 67.1(5) . .
O17 Gd2 C18 90.6(4) . .
N1 Gd2 Ni2 160.0(4) . .
N1 Gd2 C18 94.3(6) . .
C18 Gd2 Ni2 65.8(4) . .
Ni3 Gd3 Gd1 121.26(4) . .
P2 Gd3 Gd1 64.25(7) . .
P2 Gd3 Ni3 60.92(8) . .
O3P Gd3 Gd1 38.0(2) . .
O3P Gd3 Ni3 138.99(19) . .
O3P Gd3 P2 98.9(2) . .
O3P Gd3 O4P 70.6(3) . .
O3P Gd3 O5P 126.9(3) . .
O3P Gd3 O9P 111.4(3) . .
O4P Gd3 Gd1 35.09(19) . .
O4P Gd3 Ni3 88.07(19) . .
O4P Gd3 P2 29.2(2) . .
O5P Gd3 Gd1 93.2(2) . .
O5P Gd3 Ni3 35.9(2) . .
O5P Gd3 P2 29.0(2) . .
O5P Gd3 O4P 58.2(3) . .
O9P Gd3 Gd1 119.4(2) . .
O9P Gd3 Ni3 37.17(19) . .
O9P Gd3 P2 83.7(2) . .
O9P Gd3 O4P 100.6(3) . .
O9P Gd3 O5P 68.5(3) . .
O11 Gd3 Gd1 148.4(3) . .
O11 Gd3 Ni3 66.8(2) . .
O11 Gd3 P2 103.7(3) . .
O11 Gd3 O3P 152.9(3) . .
O11 Gd3 O4P 128.3(3) . .
O11 Gd3 O5P 78.1(3) . .
O11 Gd3 O9P 85.9(3) . .
O11 Gd3 O16 82.5(3) . .
O16 Gd3 Gd1 69.2(2) . .
O16 Gd3 Ni3 129.0(2) . .
O16 Gd3 P2 90.6(2) . .
O16 Gd3 O3P 82.5(3) . .
O16 Gd3 O4P 80.0(3) . .
O16 Gd3 O5P 100.5(3) . .
O16 Gd3 O9P 165.6(3) . .
O18 Gd3 Gd1 116.4(3) . .
O18 Gd3 Ni3 113.3(3) . .
O18 Gd3 P2 168.6(3) . .
O18 Gd3 O3P 79.3(3) . .
O18 Gd3 O4P 149.7(3) . .
O18 Gd3 O5P 148.5(3) . .
O18 Gd3 O9P 86.5(3) . .
O18 Gd3 O11 81.3(4) . .
O18 Gd3 O16 100.2(3) . .
O1 Ni1 Gd1 130.5(3) . .
O1 Ni1 O8P 91.1(3) . 3_556
O1OH Ni1 Gd1 102.6(3) 3_556 .
O1OH Ni1 O1 80.7(4) 3_556 .
O1OH Ni1 O1P 91.0(3) 3_556 .
O1OH Ni1 O3 96.0(4) 3_556 .
O1OH Ni1 O7 175.4(4) 3_556 .
O1OH Ni1 O8P 83.9(3) 3_556 3_556
O1P Ni1 Gd1 43.5(2) . .
O1P Ni1 O1 168.5(3) . .
O1P Ni1 O8P 80.0(3) . 3_556
O3 Ni1 Gd1 136.5(3) . .
O3 Ni1 O1 90.9(4) . .
O3 Ni1 O1P 98.0(4) . .
O3 Ni1 O7 85.0(4) . .
O3 Ni1 O8P 178.0(4) . 3_556
O7 Ni1 Gd1 79.5(3) . .
O7 Ni1 O1 94.8(4) . .
O7 Ni1 O1P 93.3(4) . .
O7 Ni1 O8P 95.3(4) . 3_556
O8P Ni1 Gd1 41.7(2) 3_556 .
O1OH Ni2 Gd2 113.8(3) 3_556 .
O1OH Ni2 O2P 86.9(3) 3_556 .
O1OH Ni2 O4 99.3(4) 3_556 .
O1OH Ni2 O5 99.6(4) 3_556 .
O1OH Ni2 O6P 85.4(4) 3_556 3_556
O1OH Ni2 O9 160.5(4) 3_556 .
O2P Ni2 Gd2 47.2(2) . .
O2P Ni2 O6P 77.6(3) . 3_556
O4 Ni2 Gd2 124.8(3) . .
O4 Ni2 O2P 95.3(3) . .
O4 Ni2 O5 92.9(4) . .
O4 Ni2 O6P 171.4(4) . 3_556
O4 Ni2 O9 95.2(4) . .
O5 Ni2 Gd2 121.3(3) . .
O5 Ni2 O2P 168.6(4) . .
O5 Ni2 O6P 93.4(3) . 3_556
O5 Ni2 O9 92.5(4) . .
O6P Ni2 Gd2 46.6(2) 3_556 .
O9 Ni2 Gd2 46.7(3) . .
O9 Ni2 O2P 78.8(3) . .
O9 Ni2 O6P 78.7(4) . 3_556
O1 Ni3 Gd3 130.5(3) 3_556 .
O1OH Ni3 Gd3 102.4(3) . .
O1OH Ni3 O1 79.3(4) . 3_556
O1OH Ni3 O5P 90.0(4) . .
O1OH Ni3 O9P 83.8(3) . .
O1OH Ni3 O12 175.7(4) . .
O5P Ni3 Gd3 44.1(2) . .
O5P Ni3 O1 166.6(3) . 3_556
O5P Ni3 O9P 79.5(3) . .
O6 Ni3 Gd3 136.0(3) . .
O6 Ni3 O1 92.3(4) . 3_556
O6 Ni3 O1OH 94.6(4) . .
O6 Ni3 O5P 96.5(4) . .
O6 Ni3 O9P 175.7(4) . .
O6 Ni3 O12 86.7(4) . .
O9P Ni3 Gd3 41.0(2) . .
O9P Ni3 O1 91.4(3) . 3_556
O12 Ni3 Gd3 79.3(3) . .
O12 Ni3 O1 96.6(4) . 3_556
O12 Ni3 O5P 93.9(4) . .
O12 Ni3 O9P 95.1(4) . .
O1P P1 Gd1 50.7(3) . .
O1P P1 O3P 103.5(5) . .
O1P P1 C1P 106.4(6) . .
O2P P1 Gd1 130.3(4) . .
O2P P1 O1P 116.1(5) . .
O2P P1 O3P 111.0(5) . .
O2P P1 C1P 107.8(6) . .
O3P P1 Gd1 52.7(4) . .
O3P P1 C1P 112.1(6) . .
C1P P1 Gd1 121.9(5) . .
O4P P2 Gd3 52.1(4) . .
O4P P2 C7P 111.7(6) . .
O5P P2 Gd3 51.5(3) . .
O5P P2 O4P 103.6(5) . .
O5P P2 O6P 115.6(5) . .
O5P P2 C7P 106.7(6) . .
O6P P2 Gd3 129.8(4) . .
O6P P2 O4P 111.9(5) . .
O6P P2 C7P 107.2(6) . .
C7P P2 Gd3 122.9(5) . .
O7P P3 O8P 110.8(5) . .
O7P P3 O9P 109.4(5) . .
O7P P3 C13P 111.1(6) . .
O8P P3 O9P 111.3(5) . .
O8P P3 C13P 107.1(6) . .
O9P P3 C13P 107.0(6) . .
Ni1 O1 Ni3 94.3(4) . 3_556
C1 O1 Ni1 129.9(8) . .
C1 O1 Ni3 133.7(8) . 3_556
Ni1 O1OH Ni3 104.8(5) 3_556 .
Ni2 O1OH Ni1 118.9(4) 3_556 3_556
Ni2 O1OH Ni3 119.9(4) 3_556 .
Ni1 O1P Gd1 100.7(3) . .
P1 O1P Gd1 100.1(4) . .
P1 O1P Ni1 136.4(5) . .
Ni2 O2P Gd2 92.4(3) . .
P1 O2P Gd2 142.2(5) . .
P1 O2P Ni2 125.4(6) . .
C3 O3 Ni1 129.3(10) . .
Gd3 O3P Gd1 106.8(3) . .
P1 O3P Gd1 97.8(4) . .
P1 O3P Gd3 155.1(6) . .
C3 O4 Ni2 130.5(10) . .
Gd1 O4P Gd3 107.1(3) . .
P2 O4P Gd1 154.0(6) . .
P2 O4P Gd3 98.7(5) . .
C8 O5 Ni2 129.4(10) 3_556 .
Ni3 O5P Gd3 100.0(4) . .
P2 O5P Gd3 99.5(4) . .
P2 O5P Ni3 137.0(5) . .
C8 O6 Ni3 128.6(10) . .
Ni2 O6P Gd2 93.0(3) 3_556 3_556
P2 O6P Gd2 141.0(5) . 3_556
P2 O6P Ni2 125.5(5) . 3_556
C13 O7 Ni1 129.6(10) . .
P3 O7P Gd2 155.9(6) . .
C13 O8 Gd1 137.6(9) . .
Ni1 O8P Gd1 100.9(3) 3_556 3_556
P3 O8P Gd1 132.4(5) . 3_556
P3 O8P Ni1 126.6(5) . 3_556
Ni2 O9 Gd2 93.7(3) . .
C18 O9 Gd2 94.7(10) . .
C18 O9 Ni2 170.0(11) . .
Ni3 O9P Gd3 101.8(3) . .
P3 O9P Gd3 132.3(5) . .
P3 O9P Ni3 125.8(5) . .
C18 O10 Gd2 92.1(9) . .
C23 O11 Gd3 138.3(9) . .
C23 O12 Ni3 129.8(9) . .
C28 O13 Gd1 164.3(11) . .
C28 O14 Gd2 142.0(9) 3_556 .
C33 O15 Gd1 138.5(8) . .
C33 O16 Gd3 138.1(8) . .
C38 O17 Gd2 146.4(9) . .
C38 O18 Gd3 162.9(10) . .
C43 N1 Gd2 167(2) . .
O1 C1 O2 124.0(13) . .
O1 C1 C2 120.0(14) . .
O2 C1 C2 116.0(17) . .
C2P C1P P1 123.1(11) . .
C2P C1P C6P 115.3(14) . .
C6P C1P P1 120.9(12) . .
C1P C2P C3P 122.0(17) . .
O3 C3 O4 126.6(14) . .
O3 C3 C4 117.9(16) . .
O4 C3 C4 115.4(18) . .
C4P C3P C2P 120.4(18) . .
C3 C4 C5 106.4(15) . .
C6 C4 C3 110.1(16) . .
C6 C4 C5 107.7(16) . .
C6 C4 C7 110.9(19) . .
C7 C4 C3 111.9(16) . .
C7 C4 C5 109.7(19) . .
C5P C4P C3P 119.1(17) . .
C4P C5P C6P 119.7(18) . .
C1P C6P C5P 123.3(18) . .
C8P C7P P2 119.9(11) . .
C12P C7P P2 121.7(10) . .
C12P C7P C8P 117.9(13) . .
O5 C8 C9 114.6(14) 3_556 .
O6 C8 O5 127.3(14) . 3_556
O6 C8 C9 118.0(14) . .
C9P C8P C7P 119.3(15) . .
C8 C9 C10 106.3(11) . .
C11 C9 C8 113.4(13) . .
C11 C9 C10 108.5(13) . .
C11 C9 C12 109.8(13) . .
C12 C9 C8 109.4(13) . .
C12 C9 C10 109.4(13) . .
C10P C9P C8P 121.2(14) . .
C9P C10P C11P 120.6(14) . .
C12P C11P C10P 117.4(16) . .
C11P C12P C7P 123.5(14) . .
O7 C13 O8 124.7(14) . .
O7 C13 C14 117.6(15) . .
O8 C13 C14 117.7(14) . .
C14P C13P P3 120.8(11) . .
C14P C13P C18P 119.0(14) . .
C18P C13P P3 120.1(11) . .
C13 C14 C16 100.8(18) . .
C15 C14 C13 114.9(19) . .
C15 C14 C16 98(2) . .
C15 C14 C17 120(2) . .
C17 C14 C13 114.2(19) . .
C17 C14 C16 104(2) . .
C13P C14P C15P 118.3(15) . .
C16P C15P C14P 122.5(17) . .
C15P C16P C17P 118.8(17) . .
C18P C17P C16P 120.6(17) . .
O9 C18 Gd2 59.0(8) . .
O9 C18 C19 117.6(17) . .
O10 C18 Gd2 61.6(8) . .
O10 C18 O9 120.4(15) . .
O10 C18 C19 121.9(16) . .
C19 C18 Gd2 176.4(14) . .
C17P C18P C13P 120.7(16) . .
C20 C19 C18 110.3(17) . .
C20 C19 C21 107(2) . .
C20 C19 C22 115(2) . .
C21 C19 C18 105.8(17) . .
C22 C19 C18 108.5(19) . .
C22 C19 C21 110.6(19) . .
O11 C23 O12 124.9(13) . .
O11 C23 C24 118.8(12) . .
O12 C23 C24 116.3(13) . .
C25 C24 C23 109.4(12) . .
C26 C24 C23 106.2(12) . .
C26 C24 C25 109.4(15) . .
C27 C24 C23 109.6(13) . .
C27 C24 C25 110.6(14) . .
C27 C24 C26 111.6(13) . .
O13 C28 O14 122.7(13) . 3_556
O13 C28 C29 117.0(13) . .
O14 C28 C29 120.2(13) 3_556 .
C30 C29 C28 108.9(16) . .
C31 C29 C28 108.7(16) . .
C31 C29 C30 111(2) . .
C32 C29 C28 111.7(17) . .
C32 C29 C30 108.6(18) . .
C32 C29 C31 108.1(19) . .
O15 C33 O16 124.4(12) . .
O15 C33 C34 118.0(12) . .
O16 C33 C34 117.5(13) . .
C35 C34 C33 110.7(11) . .
C35 C34 C37 108.9(13) . .
C36 C34 C33 110.1(13) . .
C36 C34 C35 108.5(13) . .
C36 C34 C37 112.8(14) . .
C37 C34 C33 105.8(12) . .
O17 C38 O18 123.4(13) . .
O17 C38 C39 117.6(14) . .
O18 C38 C39 118.9(13) . .
C40 C39 C38 114.7(17) . .
C40 C39 C41 117(2) . .
C40 C39 C42 106.7(18) . .
C41 C39 C38 104.4(16) . .
C41 C39 C42 108.1(19) . .
C42 C39 C38 105.5(16) . .
N1 C43 C44 179(3) . .

loop_
_geom_bond_atom_site_label_1
_geom_bond_atom_site_label_2
_geom_bond_distance
_geom_bond_site_symmetry_2
Gd1 Gd3 3.8894(10) .
Gd1 Ni1 3.4971(17) .
Gd1 P1 3.114(4) .
Gd1 O1P 2.449(9) .
Gd1 O3P 2.502(9) .
Gd1 O4P 2.340(9) .
Gd1 O8 2.290(9) .
Gd1 O8P 2.369(7) 3_556
Gd1 O13 2.267(10) .
Gd1 O15 2.330(8) .
Gd2 Ni2 3.361(2) .
Gd2 O2P 2.470(9) .
Gd2 O6P 2.446(9) 3_556
Gd2 O7P 2.244(9) .
Gd2 O9 2.452(10) .
Gd2 O10 2.509(11) .
Gd2 O14 2.322(10) .
Gd2 O17 2.307(10) .
Gd2 N1 2.678(19) .
Gd2 C18 2.852(16) .
Gd3 Ni3 3.5089(17) .
Gd3 P2 3.123(4) .
Gd3 O3P 2.342(9) .
Gd3 O4P 2.493(9) .
Gd3 O5P 2.479(9) .
Gd3 O9P 2.353(8) .
Gd3 O11 2.276(9) .
Gd3 O16 2.336(9) .
Gd3 O18 2.267(10) .
Ni1 O1 2.135(9) .
Ni1 O1OH 1.993(9) 3_556
Ni1 O1P 2.084(9) .
Ni1 O3 2.000(9) .
Ni1 O7 2.028(10) .
Ni1 O8P 2.165(8) 3_556
Ni2 O1OH 1.993(9) 3_556
Ni2 O2P 2.177(9) .
Ni2 O4 2.009(9) .
Ni2 O5 2.016(9) .
Ni2 O6P 2.181(8) 3_556
Ni2 O9 2.147(11) .
Ni3 O1 2.184(10) 3_556
Ni3 O1OH 2.005(8) .
Ni3 O5P 2.091(9) .
Ni3 O6 1.995(10) .
Ni3 O9P 2.166(8) .
Ni3 O12 2.032(9) .
P1 O1P 1.541(10) .
P1 O2P 1.526(9) .
P1 O3P 1.547(9) .
P1 C1P 1.793(13) .
P2 O4P 1.540(9) .
P2 O5P 1.534(10) .
P2 O6P 1.534(8) .
P2 C7P 1.790(14) .
P3 O7P 1.522(9) .
P3 O8P 1.545(8) .
P3 O9P 1.555(8) .
P3 C13P 1.789(15) .
O1 Ni3 2.184(10) 3_556
O1 C1 1.286(18) .
O1OH Ni1 1.994(9) 3_556
O1OH Ni2 1.993(9) 3_556
O2 C1 1.35(2) .
O3 C3 1.26(2) .
O4 C3 1.28(2) .
O5 C8 1.299(18) 3_556
O6 C8 1.239(17) .
O6P Gd2 2.446(9) 3_556
O6P Ni2 2.181(8) 3_556
O7 C13 1.256(17) .
O8 C13 1.260(17) .
O8P Gd1 2.369(7) 3_556
O8P Ni1 2.165(8) 3_556
O9 C18 1.268(19) .
O10 C18 1.27(2) .
O11 C23 1.254(16) .
O12 C23 1.274(16) .
O13 C28 1.243(16) .
O14 C28 1.260(17) 3_556
O15 C33 1.261(16) .
O16 C33 1.266(16) .
O17 C38 1.267(16) .
O18 C38 1.267(17) .
N1 C43 1.18(3) .
C1 C2 1.43(2) .
C1P C2P 1.34(2) .
C1P C6P 1.38(2) .
C2P C3P 1.41(2) .
C3 C4 1.53(2) .
C3P C4P 1.36(2) .
C4 C5 1.57(3) .
C4 C6 1.53(3) .
C4 C7 1.53(3) .
C4P C5P 1.32(2) .
C5P C6P 1.39(2) .
C7P C8P 1.414(18) .
C7P C12P 1.39(2) .
C8 O5 1.299(18) 3_556
C8 C9 1.540(19) .
C8P C9P 1.40(2) .
C9 C10 1.564(19) .
C9 C11 1.53(2) .
C9 C12 1.53(2) .
C9P C10P 1.38(2) .
C10P C11P 1.41(2) .
C11P C12P 1.38(2) .
C13 C14 1.53(2) .
C13P C14P 1.394(19) .
C13P C18P 1.42(2) .
C14 C15 1.40(3) .
C14 C16 1.68(3) .
C14 C17 1.44(3) .
C14P C15P 1.41(2) .
C15P C16P 1.36(3) .
C16P C17P 1.40(2) .
C17P C18P 1.37(2) .
C18 C19 1.56(2) .
C19 C20 1.47(3) .
C19 C21 1.50(3) .
C19 C22 1.49(3) .
C23 C24 1.551(19) .
C24 C25 1.547(19) .
C24 C26 1.53(2) .
C24 C27 1.51(2) .
C28 O14 1.260(17) 3_556
C28 C29 1.52(2) .
C29 C30 1.52(3) .
C29 C31 1.49(3) .
C29 C32 1.47(3) .
C33 C34 1.555(17) .
C34 C35 1.52(2) .
C34 C36 1.51(2) .
C34 C37 1.55(2) .
C38 C39 1.53(2) .
C39 C40 1.44(3) .
C39 C41 1.46(3) .
C39 C42 1.52(3) .
C43 C44 1.523(18) .
